data_4028277
loop_
_publ_author_name
'Vinayak Vishnu Pagar'
'Appaso M. Jadhav'
'Rai-Shung Liu'

_publ_section_title
;
 Gold-Catalyzed Reactions between Alkenyldiazo Carbonyl Species and
 Acetals
;
_journal_name_full 'Journal of Organic Chemistry'
_journal_page_first 5711
_journal_page_last 5716
_journal_paper_doi 10.1021/jo400419d
_journal_volume 78
_journal_year 2013
_chemical_formula_sum 'C13 H16 O4'
_chemical_formula_weight 236.26
_chemical_name_systematic
; 
 ? 
;
_space_group_IT_number 14
_symmetry_cell_setting monoclinic
_symmetry_space_group_name_Hall '-P 2yn'
_symmetry_space_group_name_H-M 'P 1 21/n 1'
_atom_sites_solution_hydrogens geom
_atom_sites_solution_primary direct
_atom_sites_solution_secondary difmap
_audit_creation_method SHELXL-97
_cell_angle_alpha 90.00
_cell_angle_beta 107.5660(10)
_cell_angle_gamma 90.00
_cell_formula_units_Z 4
_cell_length_a 5.1851(2)
_cell_length_b 32.7784(12)
_cell_length_c 7.2746(2)
_cell_measurement_temperature 100(2)
_cell_volume 1178.73(7)
_computing_cell_refinement 'SAINT V7.68A (Bruker AXS, 2009)'
_computing_data_collection 'APEX2 (Bruker AXS, 2010)'
_computing_data_reduction 'SAINT V7.68A (Bruker AXS, 2009)'
_computing_molecular_graphics 'SHELXTL (Sheldrick, 2008)'
_computing_publication_material SHELXTL
_computing_structure_refinement 'SHELXL-97 (Sheldrick, 2008)'
_computing_structure_solution 'SHELXS-97 (Sheldrick, 2008)'
_diffrn_ambient_temperature 100(2)
_diffrn_detector_area_resol_mean 8.3333
_diffrn_measured_fraction_theta_full 0.991
_diffrn_measured_fraction_theta_max 0.991
_diffrn_measurement_device_type 'Bruker APEX-II CCD'
_diffrn_measurement_method '\f and \w scans'
_diffrn_radiation_monochromator graphite
_diffrn_radiation_source 'fine-focus sealed tube'
_diffrn_radiation_type MoK\a
_diffrn_radiation_wavelength 0.71073
_diffrn_reflns_av_R_equivalents 0.0221
_diffrn_reflns_av_sigmaI/netI 0.0213
_diffrn_reflns_limit_h_max 6
_diffrn_reflns_limit_h_min -4
_diffrn_reflns_limit_k_max 41
_diffrn_reflns_limit_k_min -32
_diffrn_reflns_limit_l_max 8
_diffrn_reflns_limit_l_min -9
_diffrn_reflns_number 9604
_diffrn_reflns_theta_full 26.43
_diffrn_reflns_theta_max 26.43
_diffrn_reflns_theta_min 1.24
_exptl_absorpt_coefficient_mu 0.098
_exptl_absorpt_correction_T_max 0.9486
_exptl_absorpt_correction_T_min 0.8501
_exptl_absorpt_correction_type multi-scan
_exptl_absorpt_process_details 'SADABS V2008/1 (Bruker AXS)'
_exptl_crystal_colour Colorless
_exptl_crystal_density_diffrn 1.331
_exptl_crystal_description Lump
_exptl_crystal_F_000 504
_exptl_crystal_size_max 0.30
_exptl_crystal_size_mid 0.25
_exptl_crystal_size_min 0.25
_refine_diff_density_max 0.325
_refine_diff_density_min -0.255
_refine_diff_density_rms 0.072
_refine_ls_extinction_method none
_refine_ls_goodness_of_fit_ref 1.155
_refine_ls_hydrogen_treatment constr
_refine_ls_matrix_type full
_refine_ls_number_parameters 157
_refine_ls_number_reflns 2410
_refine_ls_number_restraints 0
_refine_ls_restrained_S_all 1.155
_refine_ls_R_factor_all 0.0454
_refine_ls_R_factor_gt 0.0388
_refine_ls_shift/su_max 0.000
_refine_ls_shift/su_mean 0.000
_refine_ls_structure_factor_coef Fsqd
_refine_ls_weighting_details 'calc w=1/[\s^2^(Fo^2^)+(0.0747P)^2^+0.3777P] where P=(Fo^2^+2Fc^2^)/3'
_refine_ls_weighting_scheme calc
_refine_ls_wR_factor_gt 0.1116
_refine_ls_wR_factor_ref 0.1311
_reflns_number_gt 2173
_reflns_number_total 2410
_reflns_threshold_expression >2sigma(I)
_cod_data_source_file jo400419d_si_002.cif
_cod_data_source_block 111214lt_0m
_cod_database_code 4028277

loop_
_symmetry_equiv_pos_as_xyz
'x, y, z'
'-x+1/2, y+1/2, -z+1/2'
'-x, -y, -z'
'x-1/2, -y-1/2, z-1/2'

loop_
_atom_site_label
_atom_site_type_symbol
_atom_site_fract_x
_atom_site_fract_y
_atom_site_fract_z
_atom_site_U_iso_or_equiv
_atom_site_adp_type
_atom_site_occupancy
_atom_site_symmetry_multiplicity
_atom_site_calc_flag
_atom_site_refinement_flags
O1 O 0.2317(2) -0.00317(3) 0.24099(15) 0.0188(3) Uani 1 1 d .
H1 H 0.0868 -0.0120 0.1644 0.028 Uiso 1 1 calc R
O2 O 0.2209(2) 0.03575(3) -0.01408(14) 0.0185(3) Uani 1 1 d .
O3 O 0.4087(2) 0.13852(3) -0.18230(15) 0.0194(3) Uani 1 1 d .
O4 O 0.9749(2) 0.08400(3) 0.34423(14) 0.0177(3) Uani 1 1 d .
C1 C 0.7420(3) 0.22361(5) 0.4172(2) 0.0218(4) Uani 1 1 d .
H1A H 0.8020 0.2453 0.5064 0.026 Uiso 1 1 calc R
C2 C 0.8362(3) 0.22026(5) 0.2591(2) 0.0225(4) Uani 1 1 d .
H2 H 0.9627 0.2395 0.2404 0.027 Uiso 1 1 calc R
C3 C 0.7462(3) 0.18877(5) 0.1277(2) 0.0213(3) Uani 1 1 d .
H3 H 0.8111 0.1867 0.0190 0.026 Uiso 1 1 calc R
C4 C 0.5620(3) 0.16015(4) 0.1537(2) 0.0167(3) Uani 1 1 d .
C5 C 0.4647(3) 0.12543(4) 0.0122(2) 0.0165(3) Uani 1 1 d .
H5 H 0.2957 0.1138 0.0303 0.020 Uiso 1 1 calc R
C6 C 0.6726(3) 0.09105(4) 0.0346(2) 0.0156(3) Uani 1 1 d .
H6A H 0.6012 0.0706 -0.0683 0.019 Uiso 1 1 calc R
H6B H 0.8411 0.1024 0.0182 0.019 Uiso 1 1 calc R
C7 C 0.7370(3) 0.07041(4) 0.2269(2) 0.0150(3) Uani 1 1 d .
C8 C 0.5837(3) 0.04238(4) 0.2813(2) 0.0160(3) Uani 1 1 d .
H8 H 0.6434 0.0329 0.4107 0.019 Uiso 1 1 calc R
C9 C 0.3332(3) 0.02573(4) 0.1545(2) 0.0150(3) Uani 1 1 d .
C10 C 0.5606(3) 0.19527(5) 0.4445(2) 0.0260(4) Uani 1 1 d .
H10 H 0.4972 0.1973 0.5538 0.031 Uiso 1 1 calc R
C11 C 0.4697(3) 0.16367(5) 0.3132(2) 0.0222(4) Uani 1 1 d .
H11 H 0.3438 0.1444 0.3329 0.027 Uiso 1 1 calc R
C12 C 0.1617(3) 0.16075(5) -0.2481(2) 0.0240(4) Uani 1 1 d .
H12A H 0.0159 0.1450 -0.2220 0.036 Uiso 1 1 calc R
H12B H 0.1180 0.1656 -0.3870 0.036 Uiso 1 1 calc R
H12C H 0.1812 0.1870 -0.1804 0.036 Uiso 1 1 calc R
C13 C 1.0705(3) 0.06749(5) 0.5361(2) 0.0218(4) Uani 1 1 d .
H13A H 0.9402 0.0737 0.6056 0.033 Uiso 1 1 calc R
H13B H 1.2459 0.0797 0.6043 0.033 Uiso 1 1 calc R
H13C H 1.0907 0.0379 0.5290 0.033 Uiso 1 1 calc R

loop_
_atom_site_aniso_label
_atom_site_aniso_U_11
_atom_site_aniso_U_22
_atom_site_aniso_U_33
_atom_site_aniso_U_23
_atom_site_aniso_U_13
_atom_site_aniso_U_12
O1 0.0164(5) 0.0211(6) 0.0164(5) 0.0017(4) 0.0012(4) -0.0065(4)
O2 0.0166(5) 0.0206(6) 0.0156(5) 0.0025(4) 0.0010(4) -0.0037(4)
O3 0.0183(6) 0.0230(6) 0.0156(5) 0.0029(4) 0.0032(4) 0.0019(4)
O4 0.0143(5) 0.0189(6) 0.0170(5) 0.0005(4) 0.0003(4) -0.0035(4)
C1 0.0204(8) 0.0167(7) 0.0229(8) -0.0024(6) -0.0015(6) 0.0015(6)
C2 0.0196(8) 0.0174(8) 0.0284(8) 0.0024(6) 0.0044(6) -0.0028(6)
C3 0.0218(8) 0.0216(8) 0.0218(8) 0.0012(6) 0.0082(6) -0.0007(6)
C4 0.0136(7) 0.0160(7) 0.0177(7) 0.0014(5) 0.0008(6) 0.0022(5)
C5 0.0141(7) 0.0188(7) 0.0155(7) 0.0011(5) 0.0026(6) 0.0002(6)
C6 0.0137(7) 0.0165(7) 0.0166(7) 0.0002(5) 0.0045(5) -0.0008(6)
C7 0.0125(7) 0.0150(7) 0.0161(7) -0.0028(5) 0.0021(5) 0.0017(5)
C8 0.0154(7) 0.0168(7) 0.0139(7) -0.0008(5) 0.0015(5) 0.0003(6)
C9 0.0151(7) 0.0137(7) 0.0164(7) -0.0013(5) 0.0052(6) 0.0004(5)
C10 0.0270(9) 0.0279(9) 0.0247(8) -0.0048(7) 0.0104(7) -0.0022(7)
C11 0.0196(8) 0.0231(8) 0.0249(8) -0.0017(6) 0.0083(6) -0.0037(6)
C12 0.0216(8) 0.0241(8) 0.0222(8) 0.0041(6) 0.0005(6) 0.0039(6)
C13 0.0209(8) 0.0236(8) 0.0158(7) 0.0002(6) -0.0020(6) -0.0039(6)

loop_
_atom_type_symbol
_atom_type_description
_atom_type_scat_dispersion_real
_atom_type_scat_dispersion_imag
_atom_type_scat_source
C C 0.0033 0.0016 'International Tables Vol C Tables 4.2.6.8 and 6.1.1.4'
H H 0.0000 0.0000 'International Tables Vol C Tables 4.2.6.8 and 6.1.1.4'
O O 0.0106 0.0060 'International Tables Vol C Tables 4.2.6.8 and 6.1.1.4'

loop_
_geom_angle_atom_site_label_1
_geom_angle_atom_site_label_2
_geom_angle_atom_site_label_3
_geom_angle
C9 O1 H1 109.5
C5 O3 C12 112.42(11)
C7 O4 C13 118.17(12)
C10 C1 C2 119.62(15)
C10 C1 H1A 120.2
C2 C1 H1A 120.2
C1 C2 C3 120.13(15)
C1 C2 H2 119.9
C3 C2 H2 119.9
C2 C3 C4 120.61(14)
C2 C3 H3 119.7
C4 C3 H3 119.7
C11 C4 C3 118.78(14)
C11 C4 C5 120.20(13)
C3 C4 C5 121.02(13)
O3 C5 C4 112.06(12)
O3 C5 C6 104.70(11)
C4 C5 C6 113.61(12)
O3 C5 H5 108.8
C4 C5 H5 108.8
C6 C5 H5 108.8
C7 C6 C5 112.52(11)
C7 C6 H6A 109.1
C5 C6 H6A 109.1
C7 C6 H6B 109.1
C5 C6 H6B 109.1
H6A C6 H6B 107.8
O4 C7 C8 123.16(13)
O4 C7 C6 110.24(12)
C8 C7 C6 126.60(13)
C7 C8 C9 124.17(13)
C7 C8 H8 117.9
C9 C8 H8 117.9
O2 C9 O1 121.64(13)
O2 C9 C8 126.51(13)
O1 C9 C8 111.85(12)
C1 C10 C11 120.46(15)
C1 C10 H10 119.8
C11 C10 H10 119.8
C4 C11 C10 120.39(15)
C4 C11 H11 119.8
C10 C11 H11 119.8
O3 C12 H12A 109.5
O3 C12 H12B 109.5
H12A C12 H12B 109.5
O3 C12 H12C 109.5
H12A C12 H12C 109.5
H12B C12 H12C 109.5
O4 C13 H13A 109.5
O4 C13 H13B 109.5
H13A C13 H13B 109.5
O4 C13 H13C 109.5
H13A C13 H13C 109.5
H13B C13 H13C 109.5

loop_
_geom_bond_atom_site_label_1
_geom_bond_atom_site_label_2
_geom_bond_distance
O1 C9 1.3306(17)
O1 H1 0.8400
O2 C9 1.2326(18)
O3 C5 1.4218(17)
O3 C12 1.4250(19)
O4 C7 1.3469(18)
O4 C13 1.4382(17)
C1 C10 1.378(2)
C1 C2 1.383(2)
C1 H1A 0.9500
C2 C3 1.389(2)
C2 H2 0.9500
C3 C4 1.392(2)
C3 H3 0.9500
C4 C11 1.387(2)
C4 C5 1.515(2)
C5 C6 1.534(2)
C5 H5 1.0000
C6 C7 1.4976(19)
C6 H6A 0.9900
C6 H6B 0.9900
C7 C8 1.350(2)
C8 C9 1.453(2)
C8 H8 0.9500
C10 C11 1.391(2)
C10 H10 0.9500
C11 H11 0.9500
C12 H12A 0.9800
C12 H12B 0.9800
C12 H12C 0.9800
C13 H13A 0.9800
C13 H13B 0.9800
C13 H13C 0.9800
